data_7042940
loop_
_publ_author_name
'Yang, Liu'
'Cao, Li'
'Li, Xiao'
'Qin, Chao'
'Zhao, Liang'
'Shao, Kui-Zhan'
'Su, Zhong-Min'

_publ_section_title
;
 Metal--organic frameworks constructed from tib and carboxylate acid
 ligands: selective sensing of nitro explosives and magnetic properties
;
_journal_name_full 'Dalton Trans.'
_journal_paper_doi 10.1039/C7DT01306J
_journal_year 2017
_chemical_formula_sum 'C33 H32 Co N8 O6'
_chemical_formula_weight 695.59
_space_group_crystal_system monoclinic
_space_group_IT_number 14
_space_group_name_Hall '-P 2ybc'
_space_group_name_H-M_alt 'P 1 21/c 1'
_symmetry_space_group_name_Hall '-P 2ybc'
_symmetry_space_group_name_H-M 'P 1 21/c 1'
_atom_sites_solution_hydrogens geom
_audit_creation_method SHELXL-2014/7
_audit_update_record
;
2017-05-01 deposited with the CCDC.
2017-05-09 downloaded from the CCDC.
;
_cell_angle_alpha 90
_cell_angle_beta 113.406(5)
_cell_angle_gamma 90
_cell_formula_units_Z 4
_cell_length_a 10.537(5)
_cell_length_b 24.197(5)
_cell_length_c 13.211(5)
_cell_measurement_reflns_used 7743
_cell_measurement_temperature 296(2)
_cell_measurement_theta_max 28.3198
_cell_measurement_theta_min 2.2683
_cell_volume 3091(2)
_computing_cell_refinement 'Bruker SMART'
_computing_data_collection 'Bruker SMART'
_computing_data_reduction 'Bruker SAINT'
_computing_molecular_graphics 'Bruker SHELXTL'
_computing_publication_material 'Bruker SHELXTL'
_computing_structure_refinement 'SHELXL-2014/7 (Sheldrick, 2014)'
_computing_structure_solution 'Bruker SHELXTL'
_diffrn_ambient_temperature 296(2)
_diffrn_measured_fraction_theta_full 1.000
_diffrn_measured_fraction_theta_max 1.000
_diffrn_measurement_device_type CCD
_diffrn_radiation_type MoK\a
_diffrn_radiation_wavelength 0.71069
_diffrn_reflns_av_R_equivalents 0.0773
_diffrn_reflns_av_unetI/netI 0.0895
_diffrn_reflns_Laue_measured_fraction_full 1.000
_diffrn_reflns_Laue_measured_fraction_max 1.000
_diffrn_reflns_limit_h_max 12
_diffrn_reflns_limit_h_min -11
_diffrn_reflns_limit_k_max 23
_diffrn_reflns_limit_k_min -28
_diffrn_reflns_limit_l_max 15
_diffrn_reflns_limit_l_min -15
_diffrn_reflns_number 17715
_diffrn_reflns_point_group_measured_fraction_full 1.000
_diffrn_reflns_point_group_measured_fraction_max 1.000
_diffrn_reflns_theta_full 24.998
_diffrn_reflns_theta_max 24.998
_diffrn_reflns_theta_min 1.683
_exptl_absorpt_coefficient_mu 0.616
_exptl_crystal_colour purple
_exptl_crystal_density_diffrn 1.495
_exptl_crystal_description block
_exptl_crystal_F_000 1444
_exptl_crystal_size_max 0.250
_exptl_crystal_size_mid 0.240
_exptl_crystal_size_min 0.200
_platon_squeeze_details
;
;
_refine_diff_density_max 0.318
_refine_diff_density_min -0.267
_refine_diff_density_rms 0.064
_refine_ls_extinction_method none
_refine_ls_goodness_of_fit_ref 1.043
_refine_ls_hydrogen_treatment constr
_refine_ls_matrix_type full
_refine_ls_number_parameters 343
_refine_ls_number_reflns 5457
_refine_ls_number_restraints 906
_refine_ls_restrained_S_all 1.015
_refine_ls_R_factor_all 0.0818
_refine_ls_R_factor_gt 0.0475
_refine_ls_shift/su_max 0.001
_refine_ls_shift/su_mean 0.000
_refine_ls_structure_factor_coef Fsqd
_refine_ls_weighting_details 'w=1/[\s^2^(Fo^2^)+(0.0236P)^2^] where P=(Fo^2^+2Fc^2^)/3'
_refine_ls_weighting_scheme calc
_refine_ls_wR_factor_gt 0.0883
_refine_ls_wR_factor_ref 0.0942
_reflns_Friedel_coverage 0.000
_reflns_number_gt 3445
_reflns_number_total 5457
_reflns_threshold_expression 'I > 2\s(I)'
_cod_data_source_file c7dt01306j2.cif
_cod_data_source_block 3
_cod_database_code 7042940
_shelx_shelxl_version_number 2014/7
_shelx_space_group_comment
;
The symmetry employed for this shelxl refinement is uniquely defined
by the following loop, which should always be used as a source of
symmetry information in preference to the above space-group names.
They are only intended as comments.
;

loop_
_space_group_symop_operation_xyz
'x, y, z'
'-x, y+1/2, -z+1/2'
'-x, -y, -z'
'x, -y-1/2, z-1/2'

loop_
_atom_site_label
_atom_site_type_symbol
_atom_site_fract_x
_atom_site_fract_y
_atom_site_fract_z
_atom_site_U_iso_or_equiv
_atom_site_adp_type
_atom_site_occupancy
_atom_site_site_symmetry_order
_atom_site_calc_flag
_atom_site_refinement_flags_posn
_atom_site_refinement_flags_adp
C1 C 0.5857(4) 0.33985(17) -0.1329(3) 0.0417(9) Uani 1 1 d . U
C2 C 0.7104(3) 0.30287(14) -0.0782(3) 0.0329(8) Uani 1 1 d . U
C3 C 0.8019(3) 0.31797(15) 0.0241(3) 0.0386(8) Uani 1 1 d . U
H3 H 0.7883 0.3511 0.0540 0.046 Uiso 1 1 calc R U
C4 C 0.9156(3) 0.28515(14) 0.0853(3) 0.0358(8) Uani 1 1 d . U
H4 H 0.9753 0.2963 0.1554 0.043 Uiso 1 1 calc R U
C5 C 0.9397(3) 0.23638(14) 0.0423(3) 0.0315(8) Uani 1 1 d . U
C6 C 0.8481(3) 0.21927(15) -0.0655(3) 0.0310(8) Uani 1 1 d . U
C7 C 0.7321(3) 0.25296(15) -0.1262(3) 0.0337(8) Uani 1 1 d . U
C8 C 0.6459(4) 0.23676(16) -0.2359(3) 0.0424(9) Uani 1 1 d . U
H8 H 0.5708 0.2586 -0.2778 0.051 Uiso 1 1 calc R U
C9 C 0.6725(4) 0.19008(17) -0.2790(3) 0.0466(9) Uani 1 1 d . U
H9 H 0.6138 0.1799 -0.3501 0.056 Uiso 1 1 calc R U
C10 C 0.7851(4) 0.15660(17) -0.2207(3) 0.0492(9) Uani 1 1 d . U
H10 H 0.8010 0.1246 -0.2529 0.059 Uiso 1 1 calc R U
C11 C 0.8719(4) 0.17068(15) -0.1164(3) 0.0424(9) Uani 1 1 d . U
H11 H 0.9476 0.1483 -0.0779 0.051 Uiso 1 1 calc R U
C12 C 1.0641(3) 0.20349(16) 0.1125(3) 0.0326(8) Uani 1 1 d . U
C13 C 0.3333(3) 0.35445(14) 0.2289(3) 0.0328(7) Uani 1 1 d . U
H13 H 0.2679 0.3263 0.2109 0.039 Uiso 1 1 calc R U
C14 C 0.4088(3) 0.36862(13) 0.3371(3) 0.0316(8) Uani 1 1 d . U
C15 C 0.5074(3) 0.40910(14) 0.3665(3) 0.0343(8) Uani 1 1 d . U
H15 H 0.5591 0.4172 0.4404 0.041 Uiso 1 1 calc R U
C16 C 0.5283(3) 0.43738(13) 0.2848(3) 0.0306(8) Uani 1 1 d . U
C17 C 0.4531(3) 0.42598(14) 0.1740(3) 0.0328(8) Uani 1 1 d . U
H17 H 0.4666 0.4463 0.1193 0.039 Uiso 1 1 calc R U
C18 C 0.3574(3) 0.38341(14) 0.1470(3) 0.0291(7) Uani 1 1 d . U
C19 C 0.3646(3) 0.36753(14) 0.5070(3) 0.0351(8) Uani 1 1 d . U
H19 H 0.3763 0.4054 0.5197 0.042 Uiso 1 1 calc R U
C20 C 0.3529(4) 0.28672(15) 0.4314(3) 0.0460(9) Uani 1 1 d . U
H20 H 0.3544 0.2583 0.3845 0.055 Uiso 1 1 calc R U
C21 C 0.3241(4) 0.28254(15) 0.5204(3) 0.0452(9) Uani 1 1 d . U
H21 H 0.3022 0.2495 0.5457 0.054 Uiso 1 1 calc R U
C22 C 0.1532(3) 0.34823(16) -0.0146(3) 0.0417(9) Uani 1 1 d . U
H22 H 0.0922 0.3407 0.0187 0.050 Uiso 1 1 calc R U
C23 C 0.1311(3) 0.33992(16) -0.1210(3) 0.0421(9) Uani 1 1 d . U
H23 H 0.0508 0.3250 -0.1738 0.051 Uiso 1 1 calc R U
C24 C 0.3323(3) 0.37424(13) -0.0464(2) 0.0299(7) Uani 1 1 d . U
H24 H 0.4191 0.3881 -0.0355 0.036 Uiso 1 1 calc R U
C25 C 0.3963(3) 0.46781(14) -0.2657(3) 0.0337(8) Uani 1 1 d . U
H25 H 0.4766 0.4580 -0.2058 0.040 Uiso 1 1 calc R U
C26 C 0.2453(4) 0.51652(15) -0.3973(3) 0.0436(9) Uani 1 1 d . U
H26 H 0.2007 0.5451 -0.4452 0.052 Uiso 1 1 calc R U
C27 C 0.1959(4) 0.46512(15) -0.3958(3) 0.0424(9) Uani 1 1 d . U
H27 H 0.1099 0.4523 -0.4439 0.051 Uiso 1 1 calc R U
N1 N 0.3800(3) 0.34155(11) 0.4232(2) 0.0342(7) Uani 1 1 d . U
N2 N 0.3304(3) 0.33253(11) 0.5700(2) 0.0335(7) Uani 1 1 d . U
N3 N 0.2837(3) 0.37012(11) 0.0350(2) 0.0302(6) Uani 1 1 d . U
N4 N 0.2437(3) 0.35657(11) -0.1406(2) 0.0308(6) Uani 1 1 d . U
N5 N 0.2917(3) 0.43471(11) -0.3127(2) 0.0298(6) Uani 1 1 d . U
N6 N 0.3741(3) 0.51784(11) -0.3142(2) 0.0316(7) Uani 1 1 d . U
O1 O 0.6012(3) 0.38992(13) -0.1072(3) 0.0752(9) Uani 1 1 d . U
O2 O 0.4740(2) 0.31828(11) -0.19254(19) 0.0437(6) Uani 1 1 d . U
O3 O 1.1711(2) 0.23008(9) 0.17447(18) 0.0346(6) Uani 1 1 d . U
O4 O 1.0640(2) 0.15185(10) 0.11069(18) 0.0414(6) Uani 1 1 d . U
Co1 Co 0.28511(4) 0.34892(2) -0.28651(3) 0.02392(13) Uani 1 1 d . .

loop_
_atom_site_aniso_label
_atom_site_aniso_U_11
_atom_site_aniso_U_22
_atom_site_aniso_U_33
_atom_site_aniso_U_23
_atom_site_aniso_U_13
_atom_site_aniso_U_12
C1 0.0389(18) 0.050(2) 0.0346(19) 0.0049(17) 0.0135(15) 0.0059(18)
C2 0.0276(16) 0.0425(19) 0.0282(17) 0.0064(15) 0.0106(14) 0.0104(15)
C3 0.0313(17) 0.0379(19) 0.0409(19) -0.0016(16) 0.0082(15) 0.0078(16)
C4 0.0274(16) 0.0431(19) 0.0310(18) -0.0009(15) 0.0054(14) 0.0070(15)
C5 0.0265(16) 0.0343(18) 0.0316(17) 0.0029(15) 0.0095(14) 0.0035(14)
C6 0.0305(16) 0.0399(18) 0.0240(16) -0.0004(14) 0.0124(14) 0.0027(15)
C7 0.0293(16) 0.0427(19) 0.0283(17) 0.0037(15) 0.0104(14) 0.0028(15)
C8 0.0344(17) 0.054(2) 0.0331(18) 0.0010(17) 0.0073(15) 0.0081(17)
C9 0.046(2) 0.059(2) 0.0277(19) -0.0030(18) 0.0071(17) 0.0002(19)
C10 0.056(2) 0.051(2) 0.036(2) -0.0088(19) 0.0140(17) 0.001(2)
C11 0.0418(18) 0.041(2) 0.0373(19) -0.0007(16) 0.0086(15) 0.0086(16)
C12 0.0319(18) 0.039(2) 0.0280(18) 0.0019(16) 0.0127(15) 0.0081(17)
C13 0.0465(17) 0.0304(17) 0.0270(16) -0.0048(15) 0.0205(14) -0.0088(15)
C14 0.0493(18) 0.0261(17) 0.0263(16) -0.0044(14) 0.0223(14) -0.0056(15)
C15 0.0520(19) 0.0312(18) 0.0213(17) -0.0041(15) 0.0161(15) -0.0084(16)
C16 0.0438(18) 0.0208(17) 0.0299(18) -0.0027(15) 0.0174(15) -0.0060(15)
C17 0.0492(19) 0.0307(18) 0.0222(17) 0.0010(14) 0.0180(15) -0.0084(16)
C18 0.0406(17) 0.0288(17) 0.0206(16) -0.0030(14) 0.0150(14) -0.0033(15)
C19 0.057(2) 0.0224(18) 0.0286(18) -0.0100(14) 0.0202(16) -0.0090(16)
C20 0.082(2) 0.034(2) 0.0330(19) -0.0087(16) 0.0337(18) -0.0160(19)
C21 0.078(2) 0.032(2) 0.036(2) -0.0051(17) 0.0328(19) -0.0176(19)
C22 0.0377(18) 0.053(2) 0.0358(19) -0.0026(18) 0.0163(15) -0.0098(18)
C23 0.0344(18) 0.065(3) 0.0243(18) -0.0047(18) 0.0091(16) -0.0098(18)
C24 0.0417(17) 0.0339(18) 0.0178(16) -0.0015(14) 0.0159(14) -0.0068(15)
C25 0.0403(19) 0.0280(19) 0.0294(18) 0.0042(15) 0.0103(16) 0.0000(17)
C26 0.052(2) 0.032(2) 0.034(2) 0.0064(17) 0.0035(18) -0.0009(19)
C27 0.043(2) 0.031(2) 0.039(2) 0.0049(17) 0.0009(18) -0.0049(18)
N1 0.0582(16) 0.0286(15) 0.0234(14) -0.0052(12) 0.0242(13) -0.0117(14)
N2 0.0518(17) 0.0269(16) 0.0238(15) -0.0021(12) 0.0172(14) -0.0079(14)
N3 0.0383(15) 0.0303(15) 0.0240(14) -0.0012(12) 0.0144(12) -0.0062(13)
N4 0.0324(14) 0.0368(16) 0.0254(14) -0.0006(13) 0.0139(12) -0.0034(13)
N5 0.0341(15) 0.0243(15) 0.0284(16) -0.0007(12) 0.0095(13) -0.0053(13)
N6 0.0379(16) 0.0251(16) 0.0290(16) 0.0013(13) 0.0101(14) -0.0053(14)
O1 0.0558(18) 0.057(2) 0.095(2) 0.0114(18) 0.0107(17) 0.0198(17)
O2 0.0327(13) 0.0634(16) 0.0311(14) 0.0049(12) 0.0086(11) 0.0091(13)
O3 0.0278(12) 0.0418(15) 0.0304(13) -0.0013(11) 0.0075(11) 0.0060(11)
O4 0.0418(13) 0.0310(14) 0.0393(14) 0.0028(12) 0.0032(11) 0.0061(13)
Co1 0.0267(2) 0.0246(3) 0.0177(2) 0.0003(2) 0.00595(18) -0.0029(2)

loop_
_atom_type_symbol
_atom_type_description
_atom_type_scat_dispersion_real
_atom_type_scat_dispersion_imag
_atom_type_scat_source
C C 0.0033 0.0016 'International Tables Vol C Tables 4.2.6.8 and 6.1.1.4'
N N 0.0061 0.0033 'International Tables Vol C Tables 4.2.6.8 and 6.1.1.4'
O O 0.0106 0.0060 'International Tables Vol C Tables 4.2.6.8 and 6.1.1.4'
Co Co 0.3494 0.9721 'International Tables Vol C Tables 4.2.6.8 and 6.1.1.4'
H H 0.0000 0.0000 'International Tables Vol C Tables 4.2.6.8 and 6.1.1.4'

loop_
_geom_angle_atom_site_label_1
_geom_angle_atom_site_label_2
_geom_angle_atom_site_label_3
_geom_angle
_geom_angle_site_symmetry_1
_geom_angle_site_symmetry_3
O2 C1 O1 124.6(4) . .
O2 C1 C2 118.6(4) . .
O1 C1 C2 116.6(3) . .
C3 C2 C7 119.6(3) . .
C3 C2 C1 117.0(3) . .
C7 C2 C1 123.4(3) . .
C2 C3 C4 121.9(3) . .
C5 C4 C3 120.4(3) . .
C4 C5 C6 119.9(3) . .
C4 C5 C12 117.4(3) . .
C6 C5 C12 122.8(3) . .
C11 C6 C7 118.6(3) . .
C11 C6 C5 122.3(3) . .
C7 C6 C5 119.0(3) . .
C2 C7 C6 119.3(3) . .
C2 C7 C8 122.4(3) . .
C6 C7 C8 118.3(3) . .
C9 C8 C7 120.4(4) . .
C8 C9 C10 122.0(4) . .
C11 C10 C9 119.9(4) . .
C10 C11 C6 120.7(3) . .
O4 C12 O3 120.7(3) . .
O4 C12 C5 121.7(3) . .
O3 C12 C5 117.6(3) . .
O4 C12 Co1 60.01(17) . 4_666
O3 C12 Co1 61.15(17) . 4_666
C5 C12 Co1 173.0(2) . 4_666
C18 C13 C14 118.2(3) . .
C15 C14 C13 122.4(3) . .
C15 C14 N1 118.3(3) . .
C13 C14 N1 119.3(3) . .
C14 C15 C16 118.4(3) . .
C15 C16 C17 122.0(3) . .
C15 C16 N6 119.1(3) . 3_665
C17 C16 N6 118.8(3) . 3_665
C18 C17 C16 118.1(3) . .
C17 C18 C13 120.8(3) . .
C17 C18 N3 118.7(3) . .
C13 C18 N3 120.4(3) . .
N2 C19 N1 111.7(3) . .
C21 C20 N1 105.8(3) . .
C20 C21 N2 111.9(3) . .
C23 C22 N3 106.3(3) . .
N4 C23 C22 110.5(3) . .
N4 C24 N3 112.3(3) . .
N5 C25 N6 111.8(3) . .
C27 C26 N6 106.0(3) . .
C26 C27 N5 109.9(3) . .
C19 N1 C20 107.0(3) . .
C19 N1 C14 124.8(3) . .
C20 N1 C14 128.1(3) . .
C19 N2 C21 103.7(3) . .
C19 N2 Co1 129.6(2) . 1_556
C21 N2 Co1 126.6(2) . 1_556
C24 N3 C22 105.6(3) . .
C24 N3 C18 126.0(3) . .
C22 N3 C18 128.3(3) . .
C24 N4 C23 105.2(3) . .
C24 N4 Co1 124.4(2) . .
C23 N4 Co1 130.1(2) . .
C25 N5 C27 105.4(3) . .
C25 N5 Co1 127.1(2) . .
C27 N5 Co1 126.6(2) . .
C25 N6 C26 106.9(3) . .
C25 N6 C16 125.4(3) . 3_665
C26 N6 C16 127.6(3) . 3_665
C1 O2 Co1 133.6(3) . .
C12 O3 Co1 88.5(2) . 4_666
C12 O4 Co1 90.2(2) . 4_666
O2 Co1 N5 111.89(10) . .
O2 Co1 N4 88.97(10) . .
N5 Co1 N4 95.38(10) . .
O2 Co1 N2 87.99(10) . 1_554
N5 Co1 N2 90.22(10) . 1_554
N4 Co1 N2 174.30(11) . 1_554
O2 Co1 O4 157.88(10) . 4_465
N5 Co1 O4 90.17(10) . 4_465
N4 Co1 O4 90.69(9) . 4_465
N2 Co1 O4 90.32(10) 1_554 4_465
O2 Co1 O3 97.90(10) . 4_465
N5 Co1 O3 149.79(9) . 4_465
N4 Co1 O3 89.92(9) . 4_465
N2 Co1 O3 85.73(9) 1_554 4_465
O4 Co1 O3 59.98(9) 4_465 4_465
O2 Co1 C12 128.18(12) . 4_465
N5 Co1 C12 119.49(11) . 4_465
N4 Co1 C12 92.53(10) . 4_465
N2 Co1 C12 85.58(10) 1_554 4_465
O4 Co1 C12 29.75(9) 4_465 4_465
O3 Co1 C12 30.37(9) 4_465 4_465

loop_
_geom_bond_atom_site_label_1
_geom_bond_atom_site_label_2
_geom_bond_distance
_geom_bond_site_symmetry_2
C1 O2 1.242(4) .
C1 O1 1.251(4) .
C1 C2 1.514(5) .
C2 C3 1.361(4) .
C2 C7 1.424(4) .
C3 C4 1.396(4) .
C4 C5 1.376(4) .
C5 C6 1.427(4) .
C5 C12 1.499(4) .
C6 C11 1.425(5) .
C6 C7 1.422(4) .
C7 C8 1.425(5) .
C8 C9 1.344(5) .
C9 C10 1.389(5) .
C10 C11 1.360(5) .
C12 O4 1.250(4) .
C12 O3 1.274(4) .
C12 Co1 2.519(3) 4_666
C13 C18 1.394(4) .
C13 C14 1.374(4) .
C14 C15 1.368(4) .
C14 N1 1.446(4) .
C15 C16 1.368(4) .
C16 C17 1.388(4) .
C16 N6 1.437(4) 3_665
C17 C18 1.386(4) .
C18 N3 1.408(4) .
C19 N2 1.333(4) .
C19 N1 1.337(4) .
C20 C21 1.329(4) .
C20 N1 1.370(4) .
C21 N2 1.365(4) .
C22 C23 1.345(4) .
C22 N3 1.373(4) .
C23 N4 1.372(4) .
C24 N4 1.296(4) .
C24 N3 1.367(4) .
C25 N5 1.303(4) .
C25 N6 1.346(4) .
C26 C27 1.351(4) .
C26 N6 1.366(4) .
C27 N5 1.373(4) .
N2 Co1 2.168(3) 1_556
N4 Co1 2.146(3) .
N5 Co1 2.110(3) .
N6 C16 1.437(4) 3_665
O2 Co1 2.022(2) .
O3 Co1 2.207(2) 4_666
O4 Co1 2.182(2) 4_666
Co1 N2 2.168(3) 1_554
Co1 O4 2.182(2) 4_465
Co1 O3 2.207(2) 4_465
Co1 C12 2.519(3) 4_465

loop_
_platon_squeeze_void_nr
_platon_squeeze_void_average_x
_platon_squeeze_void_average_y
_platon_squeeze_void_average_z
_platon_squeeze_void_volume
_platon_squeeze_void_count_electrons
_platon_squeeze_void_content
1 0.000 0.500 0.000 479 135 ' '
2 0.000 1.000 0.500 479 134 ' '
